data_7058717
loop_
_publ_author_name
'Zhu, Chun-rong'
'Xie, Jia-ping'
'Mou, Hong-rong'
'Huang, Zhen-jie'
'Tang, Qian'
'Gong, Cheng-bin'
'Fu, Xiang-kai'

_publ_section_title
;
 Dual-colored
 4,4&#x2032;,4&#x2032;&#x2032;,4&#x2032;&#x2032;&#x2032;-(cyclobutane-1,2,3,4-tetrayl)-tetrabenzoate
 electrochromic materials with large optical contrast and coloration
 efficiency
;
_journal_issue 34
_journal_name_full 'New Journal of Chemistry'
_journal_page_first 13654
_journal_paper_doi 10.1039/C9NJ03352A
_journal_volume 43
_journal_year 2019
_chemical_formula_moiety 'C40 H40 O8'
_chemical_formula_sum 'C40 H40 O8'
_chemical_formula_weight 648.72
_space_group_crystal_system triclinic
_space_group_IT_number 2
_space_group_name_Hall '-P 1'
_space_group_name_H-M_alt 'P -1'
_symmetry_space_group_name_Hall '-P 1'
_symmetry_space_group_name_H-M 'P -1'
_atom_sites_solution_hydrogens geom
_atom_sites_solution_primary dual
_audit_creation_date 2019-06-27
_audit_creation_method
;
Olex2 1.2
(compiled 2017.08.10 svn.r3458 for OlexSys, GUI svn.r5381)
;
_audit_update_record
;
2019-06-27 deposited with the CCDC.    2019-07-29 downloaded from the CCDC.
;
_cell_angle_alpha 99.715(4)
_cell_angle_beta 94.914(3)
_cell_angle_gamma 94.610(3)
_cell_formula_units_Z 1
_cell_length_a 7.7762(2)
_cell_length_b 8.2847(4)
_cell_length_c 13.7706(6)
_cell_measurement_reflns_used 5637
_cell_measurement_temperature 292.0(2)
_cell_measurement_theta_max 72.7480
_cell_measurement_theta_min 5.4330
_cell_volume 867.14(6)
_computing_cell_refinement 'CrysAlisPro 1.171.39.38a (Rigaku OD, 2017)'
_computing_data_collection 'CrysAlisPro 1.171.39.38a (Rigaku OD, 2017)'
_computing_data_reduction 'CrysAlisPro 1.171.39.38a (Rigaku OD, 2017)'
_computing_molecular_graphics 'Olex2 (Dolomanov et al., 2009)'
_computing_publication_material 'Olex2 (Dolomanov et al., 2009)'
_computing_structure_refinement 'ShelXL (Sheldrick, 2015)'
_computing_structure_solution 'ShelXT (Sheldrick, 2015)'
_diffrn_ambient_environment air
_diffrn_ambient_temperature 292.0(2)
_diffrn_detector 'CCD plate'
_diffrn_detector_area_resol_mean 8.0243
_diffrn_detector_type EosS2
_diffrn_measured_fraction_theta_full 0.998
_diffrn_measured_fraction_theta_max 0.975
_diffrn_measurement_details
;
List of Runs (angles in degrees, time in seconds):

  # Type    Start    End  Width  t~exp~   \w     \q     \k     \f   Frames
#--------------------------------------------------------------------------
  1  \w    -91.00  -3.00   1.00    1.00    --  -37.03 126.00 -90.00   88
  2  \w    -54.00  30.00   1.00    1.00    --  -37.03  57.00  60.00   84
  3  \w   -107.00  -8.00   1.00    1.00    --  -37.03 -19.00-120.00   99
  4  \w    -91.00  -3.00   1.00    1.00    --  -37.03 126.00 150.00   88
  5  \w     20.00 104.00   1.00    1.00    --   37.03  57.00-150.00   84
  6  \w    -32.00  56.00   1.00    1.00    --   37.03 -38.00-120.00   88
  7  \w     10.00 105.00   1.00    1.00    --   37.03  77.00 -30.00   95
  8  \w     24.00  91.00   1.00    1.00    --   37.03-126.00 150.00   67
  9  \w     18.00 106.00   1.00    1.00    --   37.03  38.00 150.00   88
 10  \w    -31.00  64.00   1.00    1.00    --   37.03 -77.00-150.00   95
 11  \w     24.00  91.00   1.00    1.00    --   37.03-126.00 120.00   67
 12  \w     10.00 105.00   1.00    1.00    --   37.03  77.00-150.00   95
 13  \w     41.00 116.00   1.00    1.00    --  110.47-112.00  30.00   75
 14  \w     42.00 128.00   1.00    1.00    --  110.47 -45.00   0.00   86
 15  \w     44.00 129.00   1.00    1.00    --  110.47 -61.00 -60.00   85
 16  \w     44.00 129.00   1.00    1.00    --  110.47 -61.00-150.00   85
 17  \w     41.00 109.00   1.00    1.00    --  110.47 -95.00-120.00   68
 18  \w     42.00 128.00   1.00    1.00    --  110.47 -45.00  90.00   86
 19  \w     84.00 178.00   1.00    1.00    --  110.47  77.00 150.00   94
 20  \w     93.00 178.00   1.00    1.00    --  110.47  45.00 120.00   85
 21  \w     41.00 109.00   1.00    1.00    --  110.47 -95.00 150.00   68
 22  \w     42.00 128.00   1.00    1.00    --  110.47 -45.00-180.00   86
 23  \w     41.00 109.00   1.00    1.00    --  110.47 -95.00 -90.00   68
 24  \w    101.00 178.00   1.00    1.00    --  110.47 112.00-120.00   77
 25  \w     41.00 109.00   1.00    1.00    --  110.47 -95.00  90.00   68
 26  \w     41.00 178.00   1.00    1.00    --  110.47   0.00  90.00  137
 27  \w     20.00 104.00   1.00    1.00    --   37.03  57.00 -60.00   84
 28  \w     10.00 105.00   1.00    1.00    --   37.03  77.00 150.00   95
 29  \w     10.00 105.00   1.00    1.00    --   37.03  77.00  90.00   95
 30  \w     20.00 104.00   1.00    1.00    --   37.03  57.00  60.00   84
;
_diffrn_measurement_device 'four-circle diffractometer'
_diffrn_measurement_device_type 'SuperNova, Dual, Cu at home/near, EosS2'
_diffrn_measurement_method '\w scans'
_diffrn_orient_matrix_type 'CrysAlisPro convention (1999,Acta A55,543-557)'
_diffrn_orient_matrix_UB_11 0.0439267000
_diffrn_orient_matrix_UB_12 -0.1209438000
_diffrn_orient_matrix_UB_13 0.0699645000
_diffrn_orient_matrix_UB_21 -0.0192321000
_diffrn_orient_matrix_UB_22 0.1332795000
_diffrn_orient_matrix_UB_23 0.0899762000
_diffrn_orient_matrix_UB_31 -0.1939373000
_diffrn_orient_matrix_UB_32 -0.0594655000
_diffrn_orient_matrix_UB_33 -0.0049448000
_diffrn_radiation_monochromator mirror
_diffrn_radiation_probe x-ray
_diffrn_radiation_type CuK\a
_diffrn_radiation_wavelength 1.54184
_diffrn_reflns_av_R_equivalents 0.0223
_diffrn_reflns_av_unetI/netI 0.0207
_diffrn_reflns_Laue_measured_fraction_full 0.998
_diffrn_reflns_Laue_measured_fraction_max 0.975
_diffrn_reflns_limit_h_max 8
_diffrn_reflns_limit_h_min -9
_diffrn_reflns_limit_k_max 10
_diffrn_reflns_limit_k_min -10
_diffrn_reflns_limit_l_max 16
_diffrn_reflns_limit_l_min -17
_diffrn_reflns_number 9530
_diffrn_reflns_point_group_measured_fraction_full 0.998
_diffrn_reflns_point_group_measured_fraction_max 0.975
_diffrn_reflns_theta_full 67.684
_diffrn_reflns_theta_max 73.030
_diffrn_reflns_theta_min 5.443
_diffrn_source 'micro-focus sealed X-ray tube'
_diffrn_source_type 'SuperNova (Cu) X-ray Source'
_exptl_absorpt_coefficient_mu 0.698
_exptl_absorpt_correction_T_max 1.00000
_exptl_absorpt_correction_T_min 0.54662
_exptl_absorpt_correction_type multi-scan
_exptl_absorpt_process_details
;
CrysAlisPro 1.171.39.38a (Rigaku Oxford Diffraction, 2017)
Empirical absorption correction using spherical harmonics,
 implemented in SCALE3 ABSPACK scaling algorithm.
;
_exptl_crystal_colour 'clear light colourless'
_exptl_crystal_colour_lustre clear
_exptl_crystal_colour_modifier light
_exptl_crystal_colour_primary colourless
_exptl_crystal_density_diffrn 1.242
_exptl_crystal_description block
_exptl_crystal_F_000 344
_exptl_crystal_size_max 0.2
_exptl_crystal_size_mid 0.2
_exptl_crystal_size_min 0.2
_refine_diff_density_max 0.195
_refine_diff_density_min -0.227
_refine_diff_density_rms 0.046
_refine_ls_extinction_method none
_refine_ls_goodness_of_fit_ref 1.048
_refine_ls_hydrogen_treatment constr
_refine_ls_matrix_type full
_refine_ls_number_parameters 239
_refine_ls_number_reflns 3389
_refine_ls_number_restraints 37
_refine_ls_restrained_S_all 1.071
_refine_ls_R_factor_all 0.0621
_refine_ls_R_factor_gt 0.0580
_refine_ls_shift/su_max 0.000
_refine_ls_shift/su_mean 0.000
_refine_ls_structure_factor_coef Fsqd
_refine_ls_weighting_details 'w=1/[\s^2^(Fo^2^)+(0.0960P)^2^+0.1590P] where P=(Fo^2^+2Fc^2^)/3'
_refine_ls_weighting_scheme calc
_refine_ls_wR_factor_gt 0.1631
_refine_ls_wR_factor_ref 0.1684
_reflns_Friedel_coverage 0.000
_reflns_number_gt 3008
_reflns_number_total 3389
_reflns_threshold_expression 'I > 2\s(I)'
_cod_data_source_file c9nj03352a2.cif
_cod_data_source_block exp_1882
_cod_depositor_comments 'Adding full bibliography for 7058717.cif.'
_cod_database_code 7058717
_shelx_shelxl_version_number 2018/1
_chemical_oxdiff_formula 'C1 H1 N1'
_shelx_space_group_comment
;
The symmetry employed for this shelxl refinement is uniquely defined
by the following loop, which should always be used as a source of
symmetry information in preference to the above space-group names.
They are only intended as comments.
;
_reflns_odcompleteness_completeness 99.81
_reflns_odcompleteness_iscentric 1
_reflns_odcompleteness_theta 66.97
_olex2_refinement_description
;
1. Fixed Uiso
 At 1.2 times of:
  All C(H) groups, All C(H,H) groups
 At 1.5 times of:
  All C(H,H,H) groups
2. Restrained distances
 C18-C19 \\sim C18A-C19A
 with sigma of 0.004
3. Uiso/Uaniso restraints and constraints
C18A \\sim C18 \\sim C19 \\sim C19A: within 1.7A with sigma of 0.004 and sigma
for terminal atoms of 0.008
4. Others
 Sof(C19A)=Sof(H19D)=Sof(H19E)=Sof(H19F)=Sof(C18A)=Sof(H18C)=Sof(H18D)=1-FVAR(1)
 Sof(C18)=Sof(H18A)=Sof(H18B)=Sof(C19)=Sof(H19A)=Sof(H19B)=Sof(H19C)=FVAR(1)
5.a Ternary CH refined with riding coordinates:
 C1(H1), C3(H3)
5.b Secondary CH2 refined with riding coordinates:
 C16(H16A,H16B), C18(H18A,H18B), C18A(H18C,H18D)
5.c Aromatic/amide H refined with riding coordinates:
 C4(H4), C6(H6), C7(H7), C9(H9), C11(H11), C12(H12), C13(H13), C14(H14)
5.d Idealised Me refined as rotating group:
 C17(H17A,H17B,H17C), C19(H19A,H19B,H19C), C19A(H19D,H19E,H19F)
;
_olex2_date_sample_data_collection 2018-11-18
_olex2_submission_special_instructions 'No special instructions were received'
_oxdiff_exptl_absorpt_empirical_details
;
Empirical correction (ABSPACK) includes:
- Absorption correction using spherical harmonics
- Frame scaling
;
_oxdiff_exptl_absorpt_empirical_full_max 1.498
_oxdiff_exptl_absorpt_empirical_full_min 0.460

loop_
_space_group_symop_operation_xyz
'x, y, z'
'-x, -y, -z'

loop_
_atom_site_label
_atom_site_type_symbol
_atom_site_fract_x
_atom_site_fract_y
_atom_site_fract_z
_atom_site_U_iso_or_equiv
_atom_site_adp_type
_atom_site_occupancy
_atom_site_site_symmetry_order
_atom_site_calc_flag
_atom_site_refinement_flags_posn
_atom_site_refinement_flags_adp
_atom_site_refinement_flags_occupancy
_atom_site_disorder_assembly
_atom_site_disorder_group
O1 O 0.39124(18) 0.23509(15) 0.37870(12) 0.0751(4) Uani 1 1 d . . . . .
O2 O 0.23481(19) 1.45565(19) 0.98881(9) 0.0742(4) Uani 1 1 d . . . . .
O3 O 0.5494(2) 0.38010(17) 0.28890(11) 0.0751(4) Uani 1 1 d . . . . .
C C 0.21208(17) 0.80736(17) 0.46500(10) 0.0400(3) Uani 1 1 d . . . . .
C1 C 0.13392(17) 0.96459(17) 0.50115(10) 0.0399(3) Uani 1 1 d . . . . .
H1 H 0.227546 1.049982 0.529875 0.048 Uiso 1 1 calc R . . . .
C2 C 0.03680(18) 1.05701(18) 0.67760(10) 0.0417(3) Uani 1 1 d . . . . .
C3 C -0.00826(18) 0.96420(17) 0.57394(10) 0.0401(3) Uani 1 1 d . . . . .
H3 H -0.050950 0.850416 0.576081 0.048 Uiso 1 1 calc R . . . .
O8 O 0.1199(3) 1.2443(3) 1.04757(11) 0.1208(8) Uani 1 1 d . . . . .
C4 C 0.3301(2) 0.80760(19) 0.39419(12) 0.0494(4) Uani 1 1 d . . . . .
H4 H 0.359860 0.904476 0.371303 0.059 Uiso 1 1 calc R . . . .
C5 C 0.4327(2) 0.3626(2) 0.35328(13) 0.0540(4) Uani 1 1 d . . . . .
C6 C 0.17556(19) 0.66258(19) 0.49976(12) 0.0495(4) Uani 1 1 d . . . . .
H6 H 0.099714 0.660305 0.548292 0.059 Uiso 1 1 calc R . . . .
C7 C -0.0102(2) 0.9861(2) 0.75670(12) 0.0520(4) Uani 1 1 d . . . . .
H7 H -0.070351 0.881881 0.744657 0.062 Uiso 1 1 calc R . . . .
C8 C 0.36186(18) 0.52066(18) 0.39111(12) 0.0460(4) Uani 1 1 d . . . . .
C9 C 0.1255(2) 1.2134(2) 0.69837(11) 0.0507(4) Uani 1 1 d . . . . .
H9 H 0.158210 1.263767 0.646438 0.061 Uiso 1 1 calc R . . . .
C10 C 0.1186(2) 1.2226(2) 0.87315(12) 0.0548(4) Uani 1 1 d . . . . .
C11 C 0.4037(2) 0.6662(2) 0.35748(12) 0.0512(4) Uani 1 1 d . . . . .
H11 H 0.481559 0.668649 0.310004 0.061 Uiso 1 1 calc R . . . .
C12 C 0.2497(2) 0.52087(19) 0.46376(13) 0.0517(4) Uani 1 1 d . . . . .
H12 H 0.223776 0.425133 0.488634 0.062 Uiso 1 1 calc R . . . .
C13 C 0.1661(2) 1.2957(2) 0.79490(12) 0.0545(4) Uani 1 1 d . . . . .
H13 H 0.225394 1.400306 0.807174 0.065 Uiso 1 1 calc R . . . .
C14 C 0.0304(2) 1.0670(2) 0.85321(13) 0.0622(5) Uani 1 1 d . . . . .
H14 H -0.001790 1.016532 0.905173 0.075 Uiso 1 1 calc R . . . .
C15 C 0.1564(3) 1.3060(3) 0.97865(14) 0.0690(5) Uani 1 1 d . . . . .
C16 C 0.2719(4) 1.5453(3) 1.08999(15) 0.0881(7) Uani 1 1 d . . . . .
H16A H 0.353282 1.490392 1.127309 0.106 Uiso 1 1 calc R . . . .
H16B H 0.166191 1.550339 1.122552 0.106 Uiso 1 1 calc R . . . .
C17 C 0.3470(4) 1.7129(3) 1.08502(19) 0.1005(8) Uani 1 1 d . . . . .
H17A H 0.268468 1.763518 1.044488 0.151 Uiso 1 1 calc GR . . . .
H17B H 0.455461 1.706888 1.056824 0.151 Uiso 1 1 calc GR . . . .
H17C H 0.365696 1.777237 1.150521 0.151 Uiso 1 1 calc GR . . . .
C18 C 0.6374(6) 0.2397(5) 0.2479(3) 0.0817(11) Uani 0.748(6) 1 d D U P A 1
H18A H 0.660314 0.172636 0.297991 0.098 Uiso 0.748(6) 1 calc R . P A 1
H18B H 0.747406 0.277576 0.227160 0.098 Uiso 0.748(6) 1 calc R . P A 1
C19 C 0.5269(7) 0.1405(5) 0.1618(3) 0.1149(15) Uani 0.748(6) 1 d D U P A 1
H19A H 0.498531 0.209148 0.114294 0.172 Uiso 0.748(6) 1 calc GR . P A 1
H19B H 0.422233 0.095773 0.183679 0.172 Uiso 0.748(6) 1 calc GR . P A 1
H19C H 0.588507 0.052370 0.131807 0.172 Uiso 0.748(6) 1 calc GR . P A 1
C19A C 0.648(2) 0.2217(15) 0.1535(8) 0.100(2) Uani 0.252(6) 1 d D U P A 2
H19D H 0.566622 0.271962 0.114539 0.149 Uiso 0.252(6) 1 calc GR . P A 2
H19E H 0.668984 0.116985 0.117003 0.149 Uiso 0.252(6) 1 calc GR . P A 2
H19F H 0.754951 0.291515 0.168481 0.149 Uiso 0.252(6) 1 calc GR . P A 2
C18A C 0.576(2) 0.198(2) 0.2470(10) 0.092(2) Uani 0.252(6) 1 d D U P A 2
H18C H 0.657759 0.153429 0.290230 0.110 Uiso 0.252(6) 1 calc R . P A 2
H18D H 0.467657 0.127997 0.234857 0.110 Uiso 0.252(6) 1 calc R . P A 2

loop_
_atom_site_aniso_label
_atom_site_aniso_U_11
_atom_site_aniso_U_22
_atom_site_aniso_U_33
_atom_site_aniso_U_23
_atom_site_aniso_U_13
_atom_site_aniso_U_12
O1 0.0779(9) 0.0445(7) 0.1027(11) 0.0096(7) 0.0087(8) 0.0120(6)
O2 0.0890(10) 0.0821(10) 0.0449(7) -0.0055(6) -0.0011(6) 0.0128(7)
O3 0.0953(10) 0.0644(8) 0.0750(9) 0.0141(7) 0.0281(8) 0.0402(7)
C 0.0359(6) 0.0433(7) 0.0407(7) 0.0070(6) 0.0021(5) 0.0058(5)
C1 0.0382(7) 0.0407(7) 0.0403(7) 0.0057(5) 0.0056(5) 0.0026(5)
C2 0.0423(7) 0.0449(7) 0.0406(8) 0.0108(6) 0.0074(5) 0.0108(5)
C3 0.0434(7) 0.0362(7) 0.0421(8) 0.0077(5) 0.0087(6) 0.0055(5)
O8 0.190(2) 0.1236(15) 0.0408(8) 0.0154(9) 0.0075(10) -0.0294(14)
C4 0.0538(8) 0.0456(8) 0.0541(9) 0.0161(7) 0.0163(7) 0.0109(6)
C5 0.0529(9) 0.0468(9) 0.0605(10) 0.0057(7) -0.0047(7) 0.0126(7)
C6 0.0448(8) 0.0503(8) 0.0573(9) 0.0155(7) 0.0131(7) 0.0071(6)
C7 0.0579(9) 0.0533(9) 0.0478(9) 0.0157(7) 0.0105(7) 0.0041(7)
C8 0.0424(7) 0.0456(8) 0.0488(8) 0.0059(6) -0.0020(6) 0.0098(6)
C9 0.0623(9) 0.0512(9) 0.0393(8) 0.0108(6) 0.0069(7) 0.0024(7)
C10 0.0570(9) 0.0690(11) 0.0394(8) 0.0095(7) 0.0049(7) 0.0122(8)
C11 0.0544(8) 0.0536(9) 0.0506(9) 0.0135(7) 0.0149(7) 0.0157(7)
C12 0.0487(8) 0.0432(8) 0.0661(10) 0.0166(7) 0.0082(7) 0.0054(6)
C13 0.0611(9) 0.0543(9) 0.0459(9) 0.0059(7) 0.0031(7) 0.0008(7)
C14 0.0738(11) 0.0741(12) 0.0428(9) 0.0198(8) 0.0115(8) 0.0066(9)
C15 0.0771(12) 0.0846(14) 0.0434(10) 0.0074(9) 0.0006(8) 0.0110(10)
C16 0.1096(17) 0.0978(17) 0.0478(11) -0.0120(10) -0.0108(11) 0.0285(14)
C17 0.1062(19) 0.102(2) 0.0789(16) -0.0207(14) -0.0032(14) 0.0135(15)
C18 0.097(3) 0.061(2) 0.0949(19) 0.0107(16) 0.0337(19) 0.0387(18)
C19 0.133(3) 0.099(3) 0.104(3) -0.022(2) 0.007(2) 0.047(2)
C19A 0.126(5) 0.083(4) 0.096(4) 0.006(4) 0.032(4) 0.047(4)
C18A 0.112(4) 0.073(4) 0.095(3) 0.004(3) 0.031(3) 0.045(3)

loop_
_atom_type_symbol
_atom_type_description
_atom_type_scat_dispersion_real
_atom_type_scat_dispersion_imag
_atom_type_scat_source
C C 0.0181 0.0091 'International Tables Vol C Tables 4.2.6.8 and 6.1.1.4'
H H 0.0000 0.0000 'International Tables Vol C Tables 4.2.6.8 and 6.1.1.4'
O O 0.0492 0.0322 'International Tables Vol C Tables 4.2.6.8 and 6.1.1.4'

loop_
_geom_angle_atom_site_label_1
_geom_angle_atom_site_label_2
_geom_angle_atom_site_label_3
_geom_angle
_geom_angle_site_symmetry_3
C15 O2 C16 116.00(17) .
C5 O3 C18 119.8(2) .
C5 O3 C18A 102.2(4) .
C4 C C1 118.76(12) .
C6 C C1 123.41(13) .
C6 C C4 117.82(13) .
C C1 C3 119.70(11) .
C C1 C3 118.70(11) 2_576
C3 C1 C3 90.47(10) 2_576
C7 C2 C3 119.61(13) .
C7 C2 C9 117.76(14) .
C9 C2 C3 122.62(12) .
C1 C3 C1 89.53(10) 2_576
C2 C3 C1 117.71(11) .
C2 C3 C1 119.79(11) 2_576
C11 C4 C 121.10(14) .
O1 C5 O3 123.90(16) .
O1 C5 C8 123.70(17) .
O3 C5 C8 112.39(14) .
C C6 C12 121.31(14) .
C14 C7 C2 121.29(15) .
C11 C8 C5 123.35(15) .
C12 C8 C5 117.78(14) .
C12 C8 C11 118.87(14) .
C13 C9 C2 121.31(14) .
C13 C10 C15 122.62(17) .
C14 C10 C13 118.97(16) .
C14 C10 C15 118.41(16) .
C4 C11 C8 120.34(15) .
C8 C12 C6 120.49(14) .
C10 C13 C9 120.14(16) .
C7 C14 C10 120.53(15) .
O2 C15 C10 113.26(16) .
O8 C15 O2 122.82(19) .
O8 C15 C10 123.9(2) .
O2 C16 C17 107.61(19) .
O3 C18 C19 109.5(3) .
C19A C18A O3 99.2(9) .

loop_
_geom_bond_atom_site_label_1
_geom_bond_atom_site_label_2
_geom_bond_distance
_geom_bond_site_symmetry_2
O1 C5 1.197(2) .
O2 C15 1.317(3) .
O2 C16 1.457(2) .
O3 C5 1.338(2) .
O3 C18 1.453(4) .
O3 C18A 1.559(16) .
C C1 1.5080(19) .
C C4 1.395(2) .
C C6 1.382(2) .
C1 C3 1.5548(18) .
C1 C3 1.5803(19) 2_576
C2 C3 1.5007(19) .
C2 C7 1.384(2) .
C2 C9 1.391(2) .
O8 C15 1.195(2) .
C4 C11 1.383(2) .
C5 C8 1.491(2) .
C6 C12 1.385(2) .
C7 C14 1.382(2) .
C8 C11 1.387(2) .
C8 C12 1.382(2) .
C9 C13 1.385(2) .
C10 C13 1.385(2) .
C10 C14 1.383(3) .
C10 C15 1.493(2) .
C16 C17 1.477(4) .
C18 C19 1.484(5) .
C19A C18A 1.482(6) .
